data_1558988
loop_
_publ_author_name
'Thomas, Christine M.'
'Zhang, Hongtu'
'Hatzis, Gregory P.'
'Moore, Curtis'
'Dickie, Diane Amanda'

_publ_section_title
;
 Redox chemistry and H-atom abstraction reactivity of a terminal
 zirconium(IV) oxo compound mediated by an appended cobalt(I) center
;
_journal_name_full 'Chemical Science'
_journal_paper_doi 10.1039/D0SC04229C
_journal_year 2020
_chemical_formula_sum 'C50 H85 Co N4 O P3 Zr'
_chemical_formula_weight 1001.27
_chemical_name_common 2HZ150
_chemical_properties_physical Air-sensitive,Moisture-sensitive
_space_group_crystal_system monoclinic
_space_group_IT_number 15
_space_group_name_Hall '-C 2yc'
_space_group_name_H-M_alt 'C 1 2/c 1'
_atom_sites_solution_hydrogens mixed
_atom_sites_solution_primary dual
_audit_creation_method 'APEX3 v2019.1-0'
_audit_update_record
;
2020-07-31 deposited with the CCDC.	2020-09-04 downloaded from the CCDC.
;
_cell_angle_alpha 90
_cell_angle_beta 108.239(4)
_cell_angle_gamma 90
_cell_formula_units_Z 8
_cell_length_a 36.531(2)
_cell_length_b 17.8638(12)
_cell_length_c 23.9107(14)
_cell_measurement_reflns_used 9884
_cell_measurement_temperature 120.(2)
_cell_measurement_theta_max 23.0893
_cell_measurement_theta_min 2.2802
_cell_volume 14819.8(16)
_computing_cell_refinement 'SAINT V8.40A (Bruker Nano, Inc., 2019)'
_computing_data_reduction 'SAINT V8.40A (Bruker Nano, Inc., 2019)'
_computing_structure_refinement 'SHELXL-2018/3 (Sheldrick, 2018)'
_computing_structure_solution 'SHELXT 2014/5 (Sheldrick, 2014)'
_diffrn_ambient_temperature 120.(2)
_diffrn_detector_area_resol_mean 8.3333
_diffrn_measured_fraction_theta_full 0.992
_diffrn_measured_fraction_theta_max 0.992
_diffrn_measurement_device_type 'Bruker APEX-II CCD'
_diffrn_measurement_method '\f and \w scans'
_diffrn_radiation_monochromator graphite
_diffrn_radiation_type 'Mo K\a'
_diffrn_radiation_wavelength 0.71073
_diffrn_reflns_av_R_equivalents 0.1666
_diffrn_reflns_av_unetI/netI 0.1066
_diffrn_reflns_limit_h_max 40
_diffrn_reflns_limit_h_min -39
_diffrn_reflns_limit_k_max 19
_diffrn_reflns_limit_k_min -19
_diffrn_reflns_limit_l_max 24
_diffrn_reflns_limit_l_min -26
_diffrn_reflns_number 99342
_diffrn_reflns_theta_full 23.56
_diffrn_reflns_theta_max 23.56
_diffrn_reflns_theta_min 1.17
_diffrn_source 'fine-focus sealed tube'
_exptl_absorpt_coefficient_mu 0.456
_exptl_absorpt_correction_T_max 0.89
_exptl_absorpt_correction_T_min 0.64
_exptl_absorpt_correction_type multi-scan
_exptl_absorpt_process_details
;
SADABS-2016/2 - Bruker AXS area detector scaling and absorption correction
;
_exptl_crystal_colour yellow
_exptl_crystal_density_diffrn 0.898
_exptl_crystal_density_method 'not measured'
_exptl_crystal_description block
_exptl_crystal_F_000 4264
_exptl_crystal_recrystallization_method 'Re-crystallisation from solvent: pentane, benzene'
_exptl_crystal_size_max 0.352
_exptl_crystal_size_mid 0.288
_exptl_crystal_size_min 0.254
_refine_diff_density_max 1.597
_refine_diff_density_min -0.734
_refine_ls_extinction_method none
_refine_ls_goodness_of_fit_ref 1.040
_refine_ls_hydrogen_treatment mixed
_refine_ls_matrix_type full
_refine_ls_number_parameters 568
_refine_ls_number_reflns 10950
_refine_ls_number_restraints 0
_refine_ls_restrained_S_all 1.040
_refine_ls_R_factor_all 0.1682
_refine_ls_R_factor_gt 0.0963
_refine_ls_shift/su_max 0.000
_refine_ls_shift/su_mean 0.000
_refine_ls_structure_factor_coef Fsqd
_refine_ls_weighting_details 'w=1/[\s^2^(Fo^2^)+(0.1260P)^2^+112.0892P] where P=(Fo^2^+2Fc^2^)/3'
_refine_ls_weighting_scheme calc
_refine_ls_wR_factor_gt 0.2414
_refine_ls_wR_factor_ref 0.2879
_reflns_number_gt 5817
_reflns_number_total 10950
_reflns_threshold_expression 'I > 2\s(I)'
_cod_data_source_file d0sc04229c2.cif
_cod_data_source_block 8
_cod_depositor_comments
;
The following automatic conversions were performed:

data item '_exptl_absorpt_correction_type' value 'Multi-Scan' was
changed to 'multi-scan' in accordance with the
/home/data/users/saulius/crontab/automatic-downloads/rss-feeds/RSC/lib/dictionaries/cif_core.dic
dictionary named 'cif_core.dic' version 2.4.2 last updated on
2011-04-26.

Automatic conversion script
Id: cif_fix_values 7556 2019-12-06 15:28:31Z antanas 
;
_cod_original_sg_symbol_H-M 'C 2/c'
_cod_database_code 1558988

loop_
_space_group_symop_operation_xyz
'x, y, z'
'-x, y, -z+1/2'
'x+1/2, y+1/2, z'
'-x+1/2, y+1/2, -z+1/2'
'-x, -y, -z'
'x, -y, z-1/2'
'-x+1/2, -y+1/2, -z'
'x+1/2, -y+1/2, z-1/2'

loop_
_atom_site_type_symbol
_atom_site_label
_atom_site_fract_x
_atom_site_fract_y
_atom_site_fract_z
_atom_site_U_iso_or_equiv
_atom_site_adp_type
_atom_site_calc_flag
_atom_site_refinement_flags_adp
_atom_site_refinement_flags_occupancy
_atom_site_refinement_flags_posn
_atom_site_occupancy
_atom_site_disorder_assembly
_atom_site_disorder_group
Zr Zr1 0.38838(2) 0.38170(6) 0.75684(3) 0.0594(4) Uani d . . . 1 . .
Co Co1 0.31499(4) 0.33476(9) 0.71065(5) 0.0668(5) Uani d . . . 1 . .
P P1 0.34839(7) 0.24603(18) 0.77227(10) 0.0701(8) Uani d . . . 1 . .
P P2 0.33826(7) 0.36143(18) 0.63638(9) 0.0670(8) Uani d . . . 1 . .
P P3 0.31572(7) 0.43916(17) 0.76348(9) 0.0630(8) Uani d . . . 1 . .
O O1 0.44102(17) 0.4159(5) 0.7863(3) 0.072(2) Uani d . . . 1 . .
H H1 0.462(3) 0.434(7) 0.788(5) 0.108 Uiso d U . . 1 . .
N N1 0.3959(2) 0.2684(5) 0.7897(3) 0.065(2) Uani d . . . 1 . .
N N2 0.38157(19) 0.4023(5) 0.6662(3) 0.064(2) Uani d . . . 1 . .
N N3 0.36188(19) 0.4600(5) 0.8008(3) 0.064(2) Uani d . . . 1 . .
N N4 0.2308(2) 0.3017(5) 0.6633(3) 0.073(2) Uani d . . . 1 . .
C C1 0.3380(3) 0.2363(7) 0.8440(4) 0.070(3) Uani d . . . 1 . .
H H1A 0.343584 0.286607 0.863057 0.084 Uiso calc U . R 1 . .
C C2 0.2936(3) 0.2228(7) 0.8333(5) 0.089(4) Uani d . . . 1 . .
H H2A 0.278622 0.247943 0.796909 0.133 Uiso calc U . R 1 . .
H H2B 0.28645 0.243147 0.866513 0.133 Uiso calc U . R 1 . .
H H2C 0.288178 0.168978 0.829885 0.133 Uiso calc U . R 1 . .
C C3 0.3627(3) 0.1804(7) 0.8903(4) 0.092(4) Uani d . . . 1 . .
H H3A 0.350673 0.130779 0.883477 0.139 Uiso calc U . R 1 . .
H H3B 0.364291 0.197654 0.9299 0.139 Uiso calc U . R 1 . .
H H3C 0.388648 0.177549 0.886732 0.139 Uiso calc U . R 1 . .
C C4 0.3403(3) 0.1510(6) 0.7365(5) 0.077(3) Uani d . . . 1 . .
H H4 0.352092 0.153052 0.704059 0.093 Uiso calc U . R 1 . .
C C5 0.2973(3) 0.1330(7) 0.7068(5) 0.091(4) Uani d . . . 1 . .
H H5A 0.285768 0.116898 0.736653 0.136 Uiso calc U . R 1 . .
H H5B 0.294857 0.092882 0.677883 0.136 Uiso calc U . R 1 . .
H H5C 0.284006 0.17787 0.686841 0.136 Uiso calc U . R 1 . .
C C6 0.3600(3) 0.0850(6) 0.7762(5) 0.088(3) Uani d . . . 1 . .
H H6A 0.385328 0.100879 0.801977 0.132 Uiso calc U . R 1 . .
H H6B 0.363132 0.043179 0.751564 0.132 Uiso calc U . R 1 . .
H H6C 0.344024 0.069072 0.80019 0.132 Uiso calc U . R 1 . .
C C7 0.4306(3) 0.2270(7) 0.8203(4) 0.072(3) Uani d . . . 1 . .
C C8 0.4468(3) 0.1745(7) 0.7946(4) 0.080(3) Uani d . . . 1 . .
C C9 0.4814(3) 0.1387(6) 0.8273(4) 0.074(3) Uani d . . . 1 . .
H H9 0.491597 0.100092 0.809269 0.089 Uiso calc U . R 1 . .
C C10 0.5009(3) 0.1588(7) 0.8854(5) 0.073(3) Uani d . . . 1 . .
C C11 0.4849(3) 0.2143(7) 0.9083(4) 0.076(3) Uani d . . . 1 . .
H H11 0.498172 0.229287 0.947523 0.091 Uiso calc U . R 1 . .
C C12 0.4512(3) 0.2511(6) 0.8796(4) 0.068(3) Uani d . . . 1 . .
C C13 0.4367(3) 0.3159(7) 0.9082(4) 0.082(4) Uani d . . . 1 . .
H H13A 0.433236 0.360255 0.882971 0.123 Uiso calc U . R 1 . .
H H13B 0.45545 0.32685 0.946675 0.123 Uiso calc U . R 1 . .
H H13C 0.411937 0.30228 0.913385 0.123 Uiso calc U . R 1 . .
C C14 0.5377(3) 0.1203(8) 0.9184(5) 0.106(4) Uani d . . . 1 . .
H H14A 0.531948 0.07383 0.935656 0.159 Uiso calc U . R 1 . .
H H14B 0.553109 0.153254 0.949735 0.159 Uiso calc U . R 1 . .
H H14C 0.552282 0.108748 0.891266 0.159 Uiso calc U . R 1 . .
C C15 0.4305(3) 0.1509(7) 0.7313(4) 0.079(3) Uani d . . . 1 . .
H H15A 0.420289 0.09996 0.729416 0.119 Uiso calc U . R 1 . .
H H15B 0.45087 0.152257 0.712672 0.119 Uiso calc U . R 1 . .
H H15C 0.40975 0.185229 0.710688 0.119 Uiso calc U . R 1 . .
C C16 0.3462(3) 0.2720(7) 0.6013(4) 0.075(3) Uani d . . . 1 . .
H H16 0.362642 0.241124 0.634685 0.09 Uiso calc U . R 1 . .
C C17 0.3095(3) 0.2257(7) 0.5758(4) 0.088(4) Uani d . . . 1 . .
H H17A 0.295874 0.221663 0.604981 0.132 Uiso calc U . R 1 . .
H H17B 0.316363 0.175543 0.565704 0.132 Uiso calc U . R 1 . .
H H17C 0.292865 0.250249 0.540262 0.132 Uiso calc U . R 1 . .
C C18 0.3693(3) 0.2753(7) 0.5565(4) 0.079(3) Uani d . . . 1 . .
H H18A 0.351896 0.288666 0.51746 0.119 Uiso calc U . R 1 . .
H H18B 0.380902 0.226284 0.55448 0.119 Uiso calc U . R 1 . .
H H18C 0.389713 0.313079 0.569243 0.119 Uiso calc U . R 1 . .
C C19 0.3076(2) 0.4207(7) 0.5747(3) 0.069(3) Uani d . . . 1 . .
H H19 0.306323 0.470878 0.592564 0.083 Uiso calc U . R 1 . .
C C20 0.2662(3) 0.3938(7) 0.5510(4) 0.091(4) Uani d . . . 1 . .
H H20A 0.264417 0.353596 0.522335 0.136 Uiso calc U . R 1 . .
H H20B 0.249563 0.435468 0.531774 0.136 Uiso calc U . R 1 . .
H H20C 0.257852 0.374833 0.583516 0.136 Uiso calc U . R 1 . .
C C21 0.3240(3) 0.4354(7) 0.5233(4) 0.077(3) Uani d . . . 1 . .
H H21A 0.351828 0.443959 0.538992 0.115 Uiso calc U . R 1 . .
H H21B 0.311495 0.479741 0.501278 0.115 Uiso calc U . R 1 . .
H H21C 0.318931 0.391957 0.496965 0.115 Uiso calc U . R 1 . .
C C22 0.4108(2) 0.4324(7) 0.6414(4) 0.059(3) Uani d . . . 1 . .
C C23 0.4069(3) 0.5039(7) 0.6183(4) 0.066(3) Uani d . . . 1 . .
C C24 0.4376(3) 0.5287(7) 0.5969(4) 0.081(4) Uani d . . . 1 . .
H H24 0.436299 0.577901 0.581239 0.097 Uiso calc U . R 1 . .
C C25 0.4689(3) 0.4847(9) 0.5980(4) 0.084(4) Uani d . . . 1 . .
C C26 0.4713(3) 0.4155(8) 0.6223(4) 0.076(3) Uani d . . . 1 . .
H H26 0.492955 0.384935 0.6243 0.091 Uiso calc U . R 1 . .
C C27 0.4421(3) 0.3871(7) 0.6449(3) 0.065(3) Uani d . . . 1 . .
C C28 0.4497(3) 0.3135(7) 0.6735(4) 0.084(4) Uani d . . . 1 . .
H H28A 0.453289 0.318991 0.715649 0.126 Uiso calc U . R 1 . .
H H28B 0.473109 0.292192 0.668104 0.126 Uiso calc U . R 1 . .
H H28C 0.427862 0.280101 0.655804 0.126 Uiso calc U . R 1 . .
C C29 0.5002(3) 0.5186(9) 0.5752(5) 0.116(5) Uani d . . . 1 . .
H H29A 0.521206 0.537944 0.608511 0.174 Uiso calc U . R 1 . .
H H29B 0.489086 0.559582 0.54792 0.174 Uiso calc U . R 1 . .
H H29C 0.510137 0.479987 0.554775 0.174 Uiso calc U . R 1 . .
C C30 0.3767(3) 0.5567(7) 0.6174(4) 0.083(4) Uani d . . . 1 . .
H H30A 0.36299 0.570865 0.576562 0.124 Uiso calc U . R 1 . .
H H30B 0.388044 0.601391 0.639902 0.124 Uiso calc U . R 1 . .
H H30C 0.358568 0.533585 0.634968 0.124 Uiso calc U . R 1 . .
C C31 0.2966(3) 0.5225(6) 0.7154(4) 0.070(3) Uani d . . . 1 . .
H H31 0.312897 0.525261 0.68868 0.084 Uiso calc U . R 1 . .
C C32 0.2549(3) 0.5089(7) 0.6731(4) 0.084(3) Uani d . . . 1 . .
H H32A 0.253231 0.45885 0.65574 0.127 Uiso calc U . R 1 . .
H H32B 0.248674 0.546575 0.641714 0.127 Uiso calc U . R 1 . .
H H32C 0.23651 0.51283 0.695332 0.127 Uiso calc U . R 1 . .
C C33 0.2994(3) 0.6008(6) 0.7424(4) 0.079(3) Uani d . . . 1 . .
H H33A 0.276238 0.611019 0.753375 0.118 Uiso calc U . R 1 . .
H H33B 0.301711 0.638094 0.713554 0.118 Uiso calc U . R 1 . .
H H33C 0.322178 0.603555 0.777486 0.118 Uiso calc U . R 1 . .
C C34 0.2885(2) 0.4346(6) 0.8185(4) 0.066(3) Uani d . . . 1 . .
H H34 0.302705 0.396906 0.848287 0.079 Uiso calc U . R 1 . .
C C35 0.2479(3) 0.4034(8) 0.7932(4) 0.088(4) Uani d . . . 1 . .
H H35A 0.248888 0.355666 0.773497 0.133 Uiso calc U . R 1 . .
H H35B 0.231913 0.43896 0.764809 0.133 Uiso calc U . R 1 . .
H H35C 0.236886 0.395318 0.82519 0.133 Uiso calc U . R 1 . .
C C36 0.2886(3) 0.5064(7) 0.8539(4) 0.086(4) Uani d . . . 1 . .
H H36A 0.314355 0.528934 0.865325 0.129 Uiso calc U . R 1 . .
H H36B 0.281708 0.494201 0.889237 0.129 Uiso calc U . R 1 . .
H H36C 0.269814 0.541882 0.82958 0.129 Uiso calc U . R 1 . .
C C37 0.3809(2) 0.5170(6) 0.8414(3) 0.056(3) Uani d . . . 1 . .
C C38 0.3964(2) 0.5798(6) 0.8238(4) 0.061(3) Uani d . . . 1 . .
C C39 0.4141(2) 0.6357(6) 0.8628(4) 0.067(3) Uani d . . . 1 . .
H H39 0.423642 0.678833 0.848811 0.08 Uiso calc U . R 1 . .
C C40 0.4182(3) 0.6295(7) 0.9235(4) 0.070(3) Uani d . . . 1 . .
C C41 0.4039(2) 0.5659(7) 0.9408(4) 0.064(3) Uani d . . . 1 . .
H H41 0.406566 0.56102 0.98139 0.077 Uiso calc U . R 1 . .
C C42 0.3861(3) 0.5085(6) 0.9042(4) 0.060(3) Uani d . . . 1 . .
C C43 0.3725(3) 0.4408(6) 0.9292(4) 0.072(3) Uani d . . . 1 . .
H H43A 0.35057 0.454616 0.94248 0.107 Uiso calc U . R 1 . .
H H43B 0.393464 0.421682 0.962673 0.107 Uiso calc U . R 1 . .
H H43C 0.364482 0.401998 0.898867 0.107 Uiso calc U . R 1 . .
C C44 0.4382(3) 0.6907(7) 0.9655(4) 0.095(4) Uani d . . . 1 . .
H H44A 0.419453 0.729198 0.966975 0.142 Uiso calc U . R 1 . .
H H44B 0.458396 0.713087 0.951812 0.142 Uiso calc U . R 1 . .
H H44C 0.449839 0.669483 1.004853 0.142 Uiso calc U . R 1 . .
C C45 0.3953(3) 0.5876(6) 0.7589(4) 0.073(3) Uani d . . . 1 . .
H H45A 0.407371 0.543724 0.747467 0.109 Uiso calc U . R 1 . .
H H45B 0.409229 0.632875 0.754354 0.109 Uiso calc U . R 1 . .
H H45C 0.368402 0.591225 0.733593 0.109 Uiso calc U . R 1 . .
C C46 0.2634(3) 0.3161(6) 0.6825(4) 0.068(3) Uani d . . . 1 . .
C C47 0.1893(3) 0.2859(8) 0.6368(4) 0.080(3) Uani d . . . 1 . .
C C48 0.1861(3) 0.2095(7) 0.6117(4) 0.090(4) Uani d . . . 1 . .
H H48A 0.198291 0.208236 0.580527 0.135 Uiso calc U . R 1 . .
H H48B 0.158838 0.195962 0.595097 0.135 Uiso calc U . R 1 . .
H H48C 0.199039 0.173897 0.642692 0.135 Uiso calc U . R 1 . .
C C49 0.1701(3) 0.2930(8) 0.6846(5) 0.106(4) Uani d . . . 1 . .
H H49A 0.179504 0.253294 0.713882 0.158 Uiso calc U . R 1 . .
H H49B 0.142071 0.288388 0.666971 0.158 Uiso calc U . R 1 . .
H H49C 0.176236 0.341931 0.703841 0.158 Uiso calc U . R 1 . .
C C50 0.1730(3) 0.3459(8) 0.5880(5) 0.107(4) Uani d . . . 1 . .
H H50A 0.176793 0.395852 0.605808 0.161 Uiso calc U . R 1 . .
H H50B 0.145405 0.337024 0.56904 0.161 Uiso calc U . R 1 . .
H H50C 0.186517 0.342414 0.558625 0.161 Uiso calc U . R 1 . .

loop_
_atom_site_aniso_label
_atom_site_aniso_U_11
_atom_site_aniso_U_22
_atom_site_aniso_U_33
_atom_site_aniso_U_12
_atom_site_aniso_U_13
_atom_site_aniso_U_23
Zr1 0.0419(5) 0.1068(9) 0.0260(4) -0.0057(5) 0.0056(4) -0.0059(5)
Co1 0.0465(8) 0.1201(13) 0.0302(6) -0.0156(8) 0.0066(5) -0.0102(7)
P1 0.0527(15) 0.117(2) 0.0384(13) -0.0148(16) 0.0113(11) -0.0043(14)
P2 0.0453(14) 0.125(3) 0.0262(11) -0.0124(15) 0.0054(10) -0.0067(13)
P3 0.0443(14) 0.111(2) 0.0274(11) -0.0017(15) 0.0025(10) -0.0056(13)
O1 0.040(4) 0.131(7) 0.038(3) 0.009(4) 0.003(3) 0.003(4)
N1 0.047(4) 0.107(7) 0.031(4) 0.005(5) -0.003(3) -0.002(4)
N2 0.040(4) 0.122(7) 0.027(4) -0.006(4) 0.004(3) -0.005(4)
N3 0.038(4) 0.119(7) 0.030(4) 0.012(4) 0.004(3) 0.000(4)
N4 0.053(5) 0.116(8) 0.046(5) -0.025(5) 0.011(4) -0.010(5)
C1 0.058(6) 0.113(9) 0.041(5) -0.015(6) 0.016(5) 0.005(5)
C2 0.074(7) 0.133(11) 0.071(7) -0.055(7) 0.039(6) -0.007(7)
C3 0.090(8) 0.133(11) 0.053(6) -0.015(8) 0.020(6) 0.014(7)
C4 0.058(6) 0.106(9) 0.062(6) -0.016(6) 0.009(5) -0.023(6)
C5 0.067(7) 0.123(10) 0.079(8) -0.029(7) 0.019(6) -0.035(7)
C6 0.090(8) 0.083(8) 0.091(8) -0.010(7) 0.028(7) 0.001(7)
C7 0.051(6) 0.118(10) 0.047(6) -0.016(6) 0.015(5) 0.003(6)
C8 0.052(6) 0.131(11) 0.052(6) -0.003(7) 0.012(5) 0.007(7)
C9 0.060(7) 0.103(9) 0.059(6) -0.008(6) 0.019(5) 0.013(6)
C10 0.055(6) 0.101(9) 0.062(7) 0.009(6) 0.017(5) 0.010(6)
C11 0.050(6) 0.112(10) 0.058(6) 0.005(6) 0.006(5) 0.017(6)
C12 0.054(6) 0.103(9) 0.047(6) 0.009(6) 0.015(5) 0.012(6)
C13 0.061(6) 0.149(11) 0.026(5) -0.013(7) -0.001(4) -0.001(6)
C14 0.075(8) 0.146(12) 0.087(9) 0.023(8) 0.012(7) 0.036(8)
C15 0.058(6) 0.127(10) 0.050(6) -0.003(6) 0.014(5) -0.002(6)
C16 0.066(7) 0.118(9) 0.041(5) -0.020(6) 0.016(5) -0.009(6)
C17 0.065(7) 0.143(11) 0.056(6) -0.035(7) 0.017(5) -0.039(7)
C18 0.062(6) 0.136(10) 0.034(5) -0.009(7) 0.008(5) -0.018(6)
C19 0.035(5) 0.133(9) 0.028(4) -0.005(6) -0.004(4) -0.001(5)
C20 0.056(6) 0.162(12) 0.040(5) -0.018(7) -0.005(5) 0.009(6)
C21 0.069(6) 0.133(10) 0.027(5) 0.002(7) 0.012(4) -0.008(5)
C22 0.033(5) 0.106(9) 0.031(5) 0.012(6) 0.000(4) -0.012(5)
C23 0.056(6) 0.104(9) 0.027(5) -0.004(7) -0.001(4) -0.010(5)
C24 0.079(8) 0.133(11) 0.030(5) -0.052(8) 0.015(5) -0.011(6)
C25 0.048(6) 0.178(14) 0.024(5) -0.005(8) 0.009(4) -0.014(7)
C26 0.057(6) 0.144(11) 0.024(5) 0.004(7) 0.008(4) 0.002(6)
C27 0.052(6) 0.113(9) 0.023(4) -0.023(7) 0.001(4) -0.014(5)
C28 0.055(6) 0.149(12) 0.042(6) -0.008(7) 0.006(5) -0.018(7)
C29 0.070(8) 0.226(16) 0.054(7) -0.049(9) 0.022(6) -0.003(8)
C30 0.076(7) 0.134(11) 0.028(5) -0.013(8) 0.002(5) 0.002(6)
C31 0.068(7) 0.101(9) 0.035(5) 0.009(6) 0.006(5) -0.006(5)
C32 0.065(7) 0.133(10) 0.042(5) 0.003(7) -0.002(5) -0.010(6)
C33 0.072(7) 0.123(10) 0.040(5) 0.003(7) 0.016(5) 0.002(6)
C34 0.047(6) 0.114(9) 0.036(5) -0.007(6) 0.011(4) -0.003(5)
C35 0.052(6) 0.174(12) 0.040(5) -0.018(7) 0.016(5) -0.003(6)
C36 0.066(7) 0.155(12) 0.039(5) 0.025(7) 0.018(5) 0.004(6)
C37 0.033(5) 0.100(8) 0.032(5) 0.011(5) 0.004(4) -0.003(5)
C38 0.037(5) 0.098(8) 0.047(5) -0.003(5) 0.010(4) -0.007(6)
C39 0.042(5) 0.111(9) 0.036(5) 0.002(6) -0.005(4) -0.008(5)
C40 0.033(5) 0.125(10) 0.048(6) 0.027(6) 0.006(4) -0.006(6)
C41 0.038(5) 0.115(9) 0.034(5) 0.011(6) 0.003(4) -0.006(6)
C42 0.044(5) 0.090(8) 0.041(5) 0.001(5) 0.007(4) -0.004(5)
C43 0.042(5) 0.127(10) 0.037(5) -0.002(6) 0.000(4) -0.002(6)
C44 0.072(7) 0.152(12) 0.055(6) -0.010(8) 0.011(6) -0.020(7)
C45 0.071(7) 0.105(9) 0.038(5) 0.007(6) 0.011(5) 0.005(5)
C46 0.069(7) 0.101(9) 0.033(5) -0.026(6) 0.014(5) -0.007(5)
C47 0.059(7) 0.141(11) 0.037(5) -0.021(7) 0.013(5) -0.015(6)
C48 0.081(8) 0.140(11) 0.048(6) -0.036(8) 0.017(6) -0.020(7)
C49 0.059(7) 0.179(14) 0.076(8) -0.025(8) 0.017(6) -0.027(8)
C50 0.075(8) 0.158(12) 0.070(8) 0.004(8) -0.003(6) 0.016(8)

loop_
_atom_type_symbol
_atom_type_description
_atom_type_scat_dispersion_real
_atom_type_scat_dispersion_imag
_atom_type_scat_source
C C 0.0033 0.0016 'International Tables Vol C Tables 4.2.6.8 and 6.1.1.4'
H H 0.0000 0.0000 'International Tables Vol C Tables 4.2.6.8 and 6.1.1.4'
Co Co 0.3494 0.9721 'International Tables Vol C Tables 4.2.6.8 and 6.1.1.4'
N N 0.0061 0.0033 'International Tables Vol C Tables 4.2.6.8 and 6.1.1.4'
O O 0.0106 0.0060 'International Tables Vol C Tables 4.2.6.8 and 6.1.1.4'
P P 0.1023 0.0942 'International Tables Vol C Tables 4.2.6.8 and 6.1.1.4'
Zr Zr -2.9673 0.5597 'International Tables Vol C Tables 4.2.6.8 and 6.1.1.4'

loop_
_geom_angle_atom_site_label_1
_geom_angle_atom_site_label_2
_geom_angle_atom_site_label_3
_geom_angle_site_symmetry_1
_geom_angle_site_symmetry_3
_geom_angle
_geom_angle_publ_flag
O1 Zr1 N2 . . 95.9(3) ?
O1 Zr1 N3 . . 99.5(3) ?
N2 Zr1 N3 . . 117.2(3) ?
O1 Zr1 N1 . . 99.6(3) ?
N2 Zr1 N1 . . 119.5(3) ?
N3 Zr1 N1 . . 117.2(3) ?
O1 Zr1 Co1 . . 177.38(19) ?
N2 Zr1 Co1 . . 81.53(19) ?
N3 Zr1 Co1 . . 82.0(2) ?
N1 Zr1 Co1 . . 81.60(19) ?
O1 Zr1 P3 . . 133.9(2) ?
N2 Zr1 P3 . . 100.2(2) ?
N3 Zr1 P3 . . 35.23(19) ?
N1 Zr1 P3 . . 109.1(2) ?
Co1 Zr1 P3 . . 47.26(6) ?
O1 Zr1 P2 . . 130.32(19) ?
N2 Zr1 P2 . . 34.9(2) ?
N3 Zr1 P2 . . 108.92(18) ?
N1 Zr1 P2 . . 102.26(19) ?
Co1 Zr1 P2 . . 47.06(6) ?
P3 Zr1 P2 . . 78.18(7) ?
O1 Zr1 P1 . . 134.4(2) ?
N2 Zr1 P1 . . 111.6(2) ?
N3 Zr1 P1 . . 99.1(2) ?
N1 Zr1 P1 . . 35.4(2) ?
Co1 Zr1 P1 . . 47.05(6) ?
P3 Zr1 P1 . . 77.49(9) ?
P2 Zr1 P1 . . 80.61(8) ?
C46 Co1 P1 . . 113.6(3) ?
C46 Co1 P2 . . 110.5(3) ?
P1 Co1 P2 . . 113.94(11) ?
C46 Co1 P3 . . 100.9(3) ?
P1 Co1 P3 . . 107.96(10) ?
P2 Co1 P3 . . 109.11(12) ?
C46 Co1 Zr1 . . 171.8(4) ?
P1 Co1 Zr1 . . 71.59(8) ?
P2 Co1 Zr1 . . 71.57(7) ?
P3 Co1 Zr1 . . 71.11(7) ?
N1 P1 C1 . . 106.3(4) ?
N1 P1 C4 . . 109.1(4) ?
C1 P1 C4 . . 106.4(5) ?
N1 P1 Co1 . . 107.3(3) ?
C1 P1 Co1 . . 116.2(4) ?
C4 P1 Co1 . . 111.3(4) ?
N1 P1 Zr1 . . 47.3(3) ?
C1 P1 Zr1 . . 116.5(4) ?
C4 P1 Zr1 . . 135.0(4) ?
Co1 P1 Zr1 . . 61.36(8) ?
N2 P2 C16 . . 107.6(4) ?
N2 P2 C19 . . 109.8(4) ?
C16 P2 C19 . . 105.6(5) ?
N2 P2 Co1 . . 107.2(2) ?
C16 P2 Co1 . . 108.9(3) ?
C19 P2 Co1 . . 117.4(3) ?
N2 P2 Zr1 . . 46.5(2) ?
C16 P2 Zr1 . . 114.3(3) ?
C19 P2 Zr1 . . 138.0(4) ?
Co1 P2 Zr1 . . 61.36(6) ?
N3 P3 C31 . . 105.5(5) ?
N3 P3 C34 . . 107.4(4) ?
C31 P3 C34 . . 106.6(5) ?
N3 P3 Co1 . . 108.3(3) ?
C31 P3 Co1 . . 112.1(3) ?
C34 P3 Co1 . . 116.2(4) ?
N3 P3 Zr1 . . 47.5(3) ?
C31 P3 Zr1 . . 114.7(3) ?
C34 P3 Zr1 . . 135.8(3) ?
Co1 P3 Zr1 . . 61.64(7) ?
Zr1 O1 H1 . . 162.(9) ?
C7 N1 P1 . . 131.8(7) ?
C7 N1 Zr1 . . 130.7(6) ?
P1 N1 Zr1 . . 97.4(4) ?
C22 N2 P2 . . 133.6(5) ?
C22 N2 Zr1 . . 127.0(5) ?
P2 N2 Zr1 . . 98.6(3) ?
C37 N3 P3 . . 135.3(6) ?
C37 N3 Zr1 . . 126.7(5) ?
P3 N3 Zr1 . . 97.3(4) ?
C46 N4 C47 . . 177.4(11) ?
C3 C1 C2 . . 110.8(8) ?
C3 C1 P1 . . 118.3(7) ?
C2 C1 P1 . . 111.0(6) ?
C3 C1 H1A . . 105.2 ?
C2 C1 H1A . . 105.2 ?
P1 C1 H1A . . 105.2 ?
C1 C2 H2A . . 109.5 ?
C1 C2 H2B . . 109.5 ?
H2A C2 H2B . . 109.5 ?
C1 C2 H2C . . 109.5 ?
H2A C2 H2C . . 109.5 ?
H2B C2 H2C . . 109.5 ?
C1 C3 H3A . . 109.5 ?
C1 C3 H3B . . 109.5 ?
H3A C3 H3B . . 109.5 ?
C1 C3 H3C . . 109.5 ?
H3A C3 H3C . . 109.5 ?
H3B C3 H3C . . 109.5 ?
C5 C4 C6 . . 109.7(10) ?
C5 C4 P1 . . 113.0(8) ?
C6 C4 P1 . . 115.7(7) ?
C5 C4 H4 . . 105.9 ?
C6 C4 H4 . . 105.9 ?
P1 C4 H4 . . 105.9 ?
C4 C5 H5A . . 109.5 ?
C4 C5 H5B . . 109.5 ?
H5A C5 H5B . . 109.5 ?
C4 C5 H5C . . 109.5 ?
H5A C5 H5C . . 109.5 ?
H5B C5 H5C . . 109.5 ?
C4 C6 H6A . . 109.5 ?
C4 C6 H6B . . 109.5 ?
H6A C6 H6B . . 109.5 ?
C4 C6 H6C . . 109.5 ?
H6A C6 H6C . . 109.5 ?
H6B C6 H6C . . 109.5 ?
C8 C7 C12 . . 118.8(10) ?
C8 C7 N1 . . 124.0(9) ?
C12 C7 N1 . . 116.6(10) ?
C7 C8 C9 . . 120.2(10) ?
C7 C8 C15 . . 124.0(10) ?
C9 C8 C15 . . 115.8(11) ?
C10 C9 C8 . . 121.7(11) ?
C10 C9 H9 . . 119.2 ?
C8 C9 H9 . . 119.2 ?
C11 C10 C9 . . 116.2(10) ?
C11 C10 C14 . . 123.7(10) ?
C9 C10 C14 . . 120.1(11) ?
C10 C11 C12 . . 125.6(10) ?
C10 C11 H11 . . 117.2 ?
C12 C11 H11 . . 117.2 ?
C11 C12 C7 . . 117.2(10) ?
C11 C12 C13 . . 121.6(9) ?
C7 C12 C13 . . 121.2(9) ?
C12 C13 H13A . . 109.5 ?
C12 C13 H13B . . 109.5 ?
H13A C13 H13B . . 109.5 ?
C12 C13 H13C . . 109.5 ?
H13A C13 H13C . . 109.5 ?
H13B C13 H13C . . 109.5 ?
C10 C14 H14A . . 109.5 ?
C10 C14 H14B . . 109.5 ?
H14A C14 H14B . . 109.5 ?
C10 C14 H14C . . 109.5 ?
H14A C14 H14C . . 109.5 ?
H14B C14 H14C . . 109.5 ?
C8 C15 H15A . . 109.5 ?
C8 C15 H15B . . 109.5 ?
H15A C15 H15B . . 109.5 ?
C8 C15 H15C . . 109.5 ?
H15A C15 H15C . . 109.5 ?
H15B C15 H15C . . 109.5 ?
C17 C16 C18 . . 109.9(7) ?
C17 C16 P2 . . 113.6(7) ?
C18 C16 P2 . . 118.0(8) ?
C17 C16 H16 . . 104.6 ?
C18 C16 H16 . . 104.6 ?
P2 C16 H16 . . 104.6 ?
C16 C17 H17A . . 109.5 ?
C16 C17 H17B . . 109.5 ?
H17A C17 H17B . . 109.5 ?
C16 C17 H17C . . 109.5 ?
H17A C17 H17C . . 109.5 ?
H17B C17 H17C . . 109.5 ?
C16 C18 H18A . . 109.5 ?
C16 C18 H18B . . 109.5 ?
H18A C18 H18B . . 109.5 ?
C16 C18 H18C . . 109.5 ?
H18A C18 H18C . . 109.5 ?
H18B C18 H18C . . 109.5 ?
C20 C19 C21 . . 110.1(7) ?
C20 C19 P2 . . 113.3(8) ?
C21 C19 P2 . . 115.9(7) ?
C20 C19 H19 . . 105.5 ?
C21 C19 H19 . . 105.5 ?
P2 C19 H19 . . 105.5 ?
C19 C20 H20A . . 109.5 ?
C19 C20 H20B . . 109.5 ?
H20A C20 H20B . . 109.5 ?
C19 C20 H20C . . 109.5 ?
H20A C20 H20C . . 109.5 ?
H20B C20 H20C . . 109.5 ?
C19 C21 H21A . . 109.5 ?
C19 C21 H21B . . 109.5 ?
H21A C21 H21B . . 109.5 ?
C19 C21 H21C . . 109.5 ?
H21A C21 H21C . . 109.5 ?
H21B C21 H21C . . 109.5 ?
C27 C22 C23 . . 123.1(10) ?
C27 C22 N2 . . 116.8(10) ?
C23 C22 N2 . . 120.1(9) ?
C22 C23 C24 . . 115.6(11) ?
C22 C23 C30 . . 126.3(10) ?
C24 C23 C30 . . 118.0(11) ?
C25 C24 C23 . . 123.4(12) ?
C25 C24 H24 . . 118.3 ?
C23 C24 H24 . . 118.3 ?
C26 C25 C24 . . 118.0(11) ?
C26 C25 C29 . . 123.8(12) ?
C24 C25 C29 . . 118.1(13) ?
C25 C26 C27 . . 121.9(11) ?
C25 C26 H26 . . 119.1 ?
C27 C26 H26 . . 119.1 ?
C22 C27 C26 . . 118.1(11) ?
C22 C27 C28 . . 125.9(9) ?
C26 C27 C28 . . 115.9(10) ?
C27 C28 H28A . . 109.5 ?
C27 C28 H28B . . 109.5 ?
H28A C28 H28B . . 109.5 ?
C27 C28 H28C . . 109.5 ?
H28A C28 H28C . . 109.5 ?
H28B C28 H28C . . 109.5 ?
C25 C29 H29A . . 109.5 ?
C25 C29 H29B . . 109.5 ?
H29A C29 H29B . . 109.5 ?
C25 C29 H29C . . 109.5 ?
H29A C29 H29C . . 109.5 ?
H29B C29 H29C . . 109.5 ?
C23 C30 H30A . . 109.5 ?
C23 C30 H30B . . 109.5 ?
H30A C30 H30B . . 109.5 ?
C23 C30 H30C . . 109.5 ?
H30A C30 H30C . . 109.5 ?
H30B C30 H30C . . 109.5 ?
C33 C31 C32 . . 109.7(9) ?
C33 C31 P3 . . 120.2(6) ?
C32 C31 P3 . . 111.9(8) ?
C33 C31 H31 . . 104.4 ?
C32 C31 H31 . . 104.4 ?
P3 C31 H31 . . 104.4 ?
C31 C32 H32A . . 109.5 ?
C31 C32 H32B . . 109.5 ?
H32A C32 H32B . . 109.5 ?
C31 C32 H32C . . 109.5 ?
H32A C32 H32C . . 109.5 ?
H32B C32 H32C . . 109.5 ?
C31 C33 H33A . . 109.5 ?
C31 C33 H33B . . 109.5 ?
H33A C33 H33B . . 109.5 ?
C31 C33 H33C . . 109.5 ?
H33A C33 H33C . . 109.5 ?
H33B C33 H33C . . 109.5 ?
C35 C34 C36 . . 111.0(8) ?
C35 C34 P3 . . 113.7(6) ?
C36 C34 P3 . . 116.0(7) ?
C35 C34 H34 . . 105.0 ?
C36 C34 H34 . . 105.0 ?
P3 C34 H34 . . 105.0 ?
C34 C35 H35A . . 109.5 ?
C34 C35 H35B . . 109.5 ?
H35A C35 H35B . . 109.5 ?
C34 C35 H35C . . 109.5 ?
H35A C35 H35C . . 109.5 ?
H35B C35 H35C . . 109.5 ?
C34 C36 H36A . . 109.5 ?
C34 C36 H36B . . 109.5 ?
H36A C36 H36B . . 109.5 ?
C34 C36 H36C . . 109.5 ?
H36A C36 H36C . . 109.5 ?
H36B C36 H36C . . 109.5 ?
C38 C37 N3 . . 122.1(8) ?
C38 C37 C42 . . 117.6(9) ?
N3 C37 C42 . . 120.3(9) ?
C39 C38 C37 . . 122.0(9) ?
C39 C38 C45 . . 118.3(10) ?
C37 C38 C45 . . 119.6(9) ?
C38 C39 C40 . . 120.9(11) ?
C38 C39 H39 . . 119.5 ?
C40 C39 H39 . . 119.5 ?
C41 C40 C39 . . 116.5(10) ?
C41 C40 C44 . . 123.5(9) ?
C39 C40 C44 . . 119.9(11) ?
C40 C41 C42 . . 125.3(9) ?
C40 C41 H41 . . 117.3 ?
C42 C41 H41 . . 117.3 ?
C41 C42 C37 . . 117.5(10) ?
C41 C42 C43 . . 119.8(8) ?
C37 C42 C43 . . 122.7(9) ?
C42 C43 H43A . . 109.5 ?
C42 C43 H43B . . 109.5 ?
H43A C43 H43B . . 109.5 ?
C42 C43 H43C . . 109.5 ?
H43A C43 H43C . . 109.5 ?
H43B C43 H43C . . 109.5 ?
C40 C44 H44A . . 109.5 ?
C40 C44 H44B . . 109.5 ?
H44A C44 H44B . . 109.5 ?
C40 C44 H44C . . 109.5 ?
H44A C44 H44C . . 109.5 ?
H44B C44 H44C . . 109.5 ?
C38 C45 H45A . . 109.5 ?
C38 C45 H45B . . 109.5 ?
H45A C45 H45B . . 109.5 ?
C38 C45 H45C . . 109.5 ?
H45A C45 H45C . . 109.5 ?
H45B C45 H45C . . 109.5 ?
N4 C46 Co1 . . 177.2(10) ?
N4 C47 C48 . . 106.9(10) ?
N4 C47 C49 . . 108.4(8) ?
C48 C47 C49 . . 112.6(10) ?
N4 C47 C50 . . 106.9(9) ?
C48 C47 C50 . . 111.5(9) ?
C49 C47 C50 . . 110.3(11) ?
C47 C48 H48A . . 109.5 ?
C47 C48 H48B . . 109.5 ?
H48A C48 H48B . . 109.5 ?
C47 C48 H48C . . 109.5 ?
H48A C48 H48C . . 109.5 ?
H48B C48 H48C . . 109.5 ?
C47 C49 H49A . . 109.5 ?
C47 C49 H49B . . 109.5 ?
H49A C49 H49B . . 109.5 ?
C47 C49 H49C . . 109.5 ?
H49A C49 H49C . . 109.5 ?
H49B C49 H49C . . 109.5 ?
C47 C50 H50A . . 109.5 ?
C47 C50 H50B . . 109.5 ?
H50A C50 H50B . . 109.5 ?
C47 C50 H50C . . 109.5 ?
H50A C50 H50C . . 109.5 ?
H50B C50 H50C . . 109.5 ?

loop_
_geom_bond_atom_site_label_1
_geom_bond_atom_site_label_2
_geom_bond_site_symmetry_2
_geom_bond_distance
_geom_bond_publ_flag
Zr1 O1 . 1.929(6) ?
Zr1 N2 . 2.135(7) ?
Zr1 N3 . 2.152(8) ?
Zr1 N1 . 2.156(9) ?
Zr1 Co1 . 2.6937(15) ?
Zr1 P3 . 2.896(3) ?
Zr1 P2 . 2.912(2) ?
Zr1 P1 . 2.912(3) ?
Co1 C46 . 1.823(11) ?
Co1 P1 . 2.246(3) ?
Co1 P2 . 2.247(3) ?
Co1 P3 . 2.248(3) ?
P1 N1 . 1.700(8) ?
P1 C1 . 1.876(9) ?
P1 C4 . 1.882(11) ?
P2 N2 . 1.685(7) ?
P2 C16 . 1.869(11) ?
P2 C19 . 1.874(9) ?
P3 N3 . 1.684(7) ?
P3 C31 . 1.877(10) ?
P3 C34 . 1.881(9) ?
O1 H1 . 0.81(11) ?
N1 C7 . 1.453(13) ?
N2 C22 . 1.474(12) ?
N3 C37 . 1.427(12) ?
N4 C46 . 1.163(11) ?
N4 C47 . 1.476(12) ?
C1 C3 . 1.552(14) ?
C1 C2 . 1.580(13) ?
C1 H1A . 1.0 ?
C2 H2A . 0.98 ?
C2 H2B . 0.98 ?
C2 H2C . 0.98 ?
C3 H3A . 0.98 ?
C3 H3B . 0.98 ?
C3 H3C . 0.98 ?
C4 C5 . 1.540(14) ?
C4 C6 . 1.542(15) ?
C4 H4 . 1.0 ?
C5 H5A . 0.98 ?
C5 H5B . 0.98 ?
C5 H5C . 0.98 ?
C6 H6A . 0.98 ?
C6 H6B . 0.98 ?
C6 H6C . 0.98 ?
C7 C8 . 1.357(15) ?
C7 C12 . 1.446(13) ?
C8 C9 . 1.412(14) ?
C8 C15 . 1.501(14) ?
C9 C10 . 1.395(14) ?
C9 H9 . 0.95 ?
C10 C11 . 1.349(14) ?
C10 C14 . 1.497(14) ?
C11 C12 . 1.376(13) ?
C11 H11 . 0.95 ?
C12 C13 . 1.523(14) ?
C13 H13A . 0.98 ?
C13 H13B . 0.98 ?
C13 H13C . 0.98 ?
C14 H14A . 0.98 ?
C14 H14B . 0.98 ?
C14 H14C . 0.98 ?
C15 H15A . 0.98 ?
C15 H15B . 0.98 ?
C15 H15C . 0.98 ?
C16 C17 . 1.530(13) ?
C16 C18 . 1.559(12) ?
C16 H16 . 1.0 ?
C17 H17A . 0.98 ?
C17 H17B . 0.98 ?
C17 H17C . 0.98 ?
C18 H18A . 0.98 ?
C18 H18B . 0.98 ?
C18 H18C . 0.98 ?
C19 C20 . 1.520(12) ?
C19 C21 . 1.549(12) ?
C19 H19 . 1.0 ?
C20 H20A . 0.98 ?
C20 H20B . 0.98 ?
C20 H20C . 0.98 ?
C21 H21A . 0.98 ?
C21 H21B . 0.98 ?
C21 H21C . 0.98 ?
C22 C27 . 1.381(13) ?
C22 C23 . 1.382(14) ?
C23 C24 . 1.442(13) ?
C23 C30 . 1.446(14) ?
C24 C25 . 1.380(16) ?
C24 H24 . 0.95 ?
C25 C26 . 1.358(16) ?
C25 C29 . 1.535(15) ?
C26 C27 . 1.432(13) ?
C26 H26 . 0.95 ?
C27 C28 . 1.468(15) ?
C28 H28A . 0.98 ?
C28 H28B . 0.98 ?
C28 H28C . 0.98 ?
C29 H29A . 0.98 ?
C29 H29B . 0.98 ?
C29 H29C . 0.98 ?
C30 H30A . 0.98 ?
C30 H30B . 0.98 ?
C30 H30C . 0.98 ?
C31 C33 . 1.531(14) ?
C31 C32 . 1.563(13) ?
C31 H31 . 1.0 ?
C32 H32A . 0.98 ?
C32 H32B . 0.98 ?
C32 H32C . 0.98 ?
C33 H33A . 0.98 ?
C33 H33B . 0.98 ?
C33 H33C . 0.98 ?
C34 C35 . 1.521(12) ?
C34 C36 . 1.536(14) ?
C34 H34 . 1.0 ?
C35 H35A . 0.98 ?
C35 H35B . 0.98 ?
C35 H35C . 0.98 ?
C36 H36A . 0.98 ?
C36 H36B . 0.98 ?
C36 H36C . 0.98 ?
C37 C38 . 1.382(13) ?
C37 C42 . 1.461(11) ?
C38 C39 . 1.382(13) ?
C38 C45 . 1.545(12) ?
C39 C40 . 1.415(12) ?
C39 H39 . 0.95 ?
C40 C41 . 1.366(14) ?
C40 C44 . 1.510(15) ?
C41 C42 . 1.372(13) ?
C41 H41 . 0.95 ?
C42 C43 . 1.502(13) ?
C43 H43A . 0.98 ?
C43 H43B . 0.98 ?
C43 H43C . 0.98 ?
C44 H44A . 0.98 ?
C44 H44B . 0.98 ?
C44 H44C . 0.98 ?
C45 H45A . 0.98 ?
C45 H45B . 0.98 ?
C45 H45C . 0.98 ?
C47 C48 . 1.480(15) ?
C47 C49 . 1.524(13) ?
C47 C50 . 1.557(16) ?
C48 H48A . 0.98 ?
C48 H48B . 0.98 ?
C48 H48C . 0.98 ?
C49 H49A . 0.98 ?
C49 H49B . 0.98 ?
C49 H49C . 0.98 ?
C50 H50A . 0.98 ?
C50 H50B . 0.98 ?
C50 H50C . 0.98 ?

loop_
_geom_torsion_atom_site_label_1
_geom_torsion_atom_site_label_2
_geom_torsion_atom_site_label_3
_geom_torsion_atom_site_label_4
_geom_torsion_site_symmetry_1
_geom_torsion_site_symmetry_2
_geom_torsion_site_symmetry_3
_geom_torsion_site_symmetry_4
_geom_torsion
_geom_torsion_publ_flag
C1 P1 N1 C7 . . . . 65.1(9) ?
C4 P1 N1 C7 . . . . -49.3(9) ?
Co1 P1 N1 C7 . . . . -170.0(8) ?
Zr1 P1 N1 C7 . . . . 176.3(10) ?
C1 P1 N1 Zr1 . . . . -111.2(4) ?
C4 P1 N1 Zr1 . . . . 134.4(4) ?
Co1 P1 N1 Zr1 . . . . 13.7(3) ?
C16 P2 N2 C22 . . . . 63.2(11) ?
C19 P2 N2 C22 . . . . -51.3(11) ?
Co1 P2 N2 C22 . . . . -179.9(9) ?
Zr1 P2 N2 C22 . . . . 170.3(12) ?
C16 P2 N2 Zr1 . . . . -107.1(4) ?
C19 P2 N2 Zr1 . . . . 138.4(4) ?
Co1 P2 N2 Zr1 . . . . 9.9(4) ?
C31 P3 N3 C37 . . . . 60.7(10) ?
C34 P3 N3 C37 . . . . -52.8(10) ?
Co1 P3 N3 C37 . . . . -179.0(8) ?
Zr1 P3 N3 C37 . . . . 170.3(11) ?
C31 P3 N3 Zr1 . . . . -109.5(4) ?
C34 P3 N3 Zr1 . . . . 137.0(4) ?
Co1 P3 N3 Zr1 . . . . 10.7(3) ?
N1 P1 C1 C3 . . . . -55.7(9) ?
C4 P1 C1 C3 . . . . 60.5(9) ?
Co1 P1 C1 C3 . . . . -175.0(7) ?
Zr1 P1 C1 C3 . . . . -105.6(8) ?
N1 P1 C1 C2 . . . . 174.7(8) ?
C4 P1 C1 C2 . . . . -69.1(9) ?
Co1 P1 C1 C2 . . . . 55.4(9) ?
Zr1 P1 C1 C2 . . . . 124.8(7) ?
N1 P1 C4 C5 . . . . -167.2(7) ?
C1 P1 C4 C5 . . . . 78.5(9) ?
Co1 P1 C4 C5 . . . . -49.0(9) ?
Zr1 P1 C4 C5 . . . . -119.2(7) ?
N1 P1 C4 C6 . . . . 65.3(9) ?
C1 P1 C4 C6 . . . . -49.1(9) ?
Co1 P1 C4 C6 . . . . -176.5(7) ?
Zr1 P1 C4 C6 . . . . 113.2(8) ?
P1 N1 C7 C8 . . . . 81.7(12) ?
Zr1 N1 C7 C8 . . . . -103.1(11) ?
P1 N1 C7 C12 . . . . -106.6(10) ?
Zr1 N1 C7 C12 . . . . 68.6(11) ?
C12 C7 C8 C9 . . . . 6.3(16) ?
N1 C7 C8 C9 . . . . 177.9(9) ?
C12 C7 C8 C15 . . . . -173.1(10) ?
N1 C7 C8 C15 . . . . -1.5(17) ?
C7 C8 C9 C10 . . . . -3.5(16) ?
C15 C8 C9 C10 . . . . 175.9(10) ?
C8 C9 C10 C11 . . . . -0.4(16) ?
C8 C9 C10 C14 . . . . -179.1(10) ?
C9 C10 C11 C12 . . . . 1.3(17) ?
C14 C10 C11 C12 . . . . 180.0(11) ?
C10 C11 C12 C7 . . . . 1.5(16) ?
C10 C11 C12 C13 . . . . -176.8(10) ?
C8 C7 C12 C11 . . . . -5.3(15) ?
N1 C7 C12 C11 . . . . -177.5(9) ?
C8 C7 C12 C13 . . . . 173.0(10) ?
N1 C7 C12 C13 . . . . 0.8(14) ?
N2 P2 C16 C17 . . . . 176.1(7) ?
C19 P2 C16 C17 . . . . -66.7(8) ?
Co1 P2 C16 C17 . . . . 60.3(8) ?
Zr1 P2 C16 C17 . . . . 126.6(7) ?
N2 P2 C16 C18 . . . . -53.0(8) ?
C19 P2 C16 C18 . . . . 64.2(8) ?
Co1 P2 C16 C18 . . . . -168.9(6) ?
Zr1 P2 C16 C18 . . . . -102.5(7) ?
N2 P2 C19 C20 . . . . -171.9(7) ?
C16 P2 C19 C20 . . . . 72.4(8) ?
Co1 P2 C19 C20 . . . . -49.2(9) ?
Zr1 P2 C19 C20 . . . . -125.9(7) ?
N2 P2 C19 C21 . . . . 59.5(9) ?
C16 P2 C19 C21 . . . . -56.2(9) ?
Co1 P2 C19 C21 . . . . -177.8(6) ?
Zr1 P2 C19 C21 . . . . 105.5(8) ?
P2 N2 C22 C27 . . . . -99.8(10) ?
Zr1 N2 C22 C27 . . . . 68.1(10) ?
P2 N2 C22 C23 . . . . 82.7(12) ?
Zr1 N2 C22 C23 . . . . -109.3(8) ?
C27 C22 C23 C24 . . . . 0.8(12) ?
N2 C22 C23 C24 . . . . 178.1(7) ?
C27 C22 C23 C30 . . . . -174.8(8) ?
N2 C22 C23 C30 . . . . 2.6(13) ?
C22 C23 C24 C25 . . . . 1.0(13) ?
C30 C23 C24 C25 . . . . 177.0(8) ?
C23 C24 C25 C26 . . . . -2.2(14) ?
C23 C24 C25 C29 . . . . -178.5(8) ?
C24 C25 C26 C27 . . . . 1.6(14) ?
C29 C25 C26 C27 . . . . 177.6(9) ?
C23 C22 C27 C26 . . . . -1.4(12) ?
N2 C22 C27 C26 . . . . -178.8(7) ?
C23 C22 C27 C28 . . . . 174.3(9) ?
N2 C22 C27 C28 . . . . -3.1(12) ?
C25 C26 C27 C22 . . . . 0.1(13) ?
C25 C26 C27 C28 . . . . -176.0(9) ?
N3 P3 C31 C33 . . . . -54.5(9) ?
C34 P3 C31 C33 . . . . 59.6(9) ?
Co1 P3 C31 C33 . . . . -172.2(7) ?
Zr1 P3 C31 C33 . . . . -104.4(8) ?
N3 P3 C31 C32 . . . . 174.6(7) ?
C34 P3 C31 C32 . . . . -71.4(7) ?
Co1 P3 C31 C32 . . . . 56.8(7) ?
Zr1 P3 C31 C32 . . . . 124.7(6) ?
N3 P3 C34 C35 . . . . -170.1(8) ?
C31 P3 C34 C35 . . . . 77.1(9) ?
Co1 P3 C34 C35 . . . . -48.7(9) ?
Zr1 P3 C34 C35 . . . . -124.0(7) ?
N3 P3 C34 C36 . . . . 59.4(8) ?
C31 P3 C34 C36 . . . . -53.4(8) ?
Co1 P3 C34 C36 . . . . -179.2(6) ?
Zr1 P3 C34 C36 . . . . 105.5(8) ?
P3 N3 C37 C38 . . . . -97.7(10) ?
Zr1 N3 C37 C38 . . . . 70.2(11) ?
P3 N3 C37 C42 . . . . 85.4(11) ?
Zr1 N3 C37 C42 . . . . -106.7(8) ?
N3 C37 C38 C39 . . . . 178.6(8) ?
C42 C37 C38 C39 . . . . -4.4(13) ?
N3 C37 C38 C45 . . . . -3.0(13) ?
C42 C37 C38 C45 . . . . 174.0(8) ?
C37 C38 C39 C40 . . . . 2.2(14) ?
C45 C38 C39 C40 . . . . -176.2(8) ?
C38 C39 C40 C41 . . . . 0.2(13) ?
C38 C39 C40 C44 . . . . 178.9(9) ?
C39 C40 C41 C42 . . . . -0.2(14) ?
C44 C40 C41 C42 . . . . -178.8(9) ?
C40 C41 C42 C37 . . . . -2.0(14) ?
C40 C41 C42 C43 . . . . 178.8(9) ?
C38 C37 C42 C41 . . . . 4.2(12) ?
N3 C37 C42 C41 . . . . -178.7(8) ?
C38 C37 C42 C43 . . . . -176.6(8) ?
N3 C37 C42 C43 . . . . 0.4(13) ?
